data_1564302
loop_
_publ_author_name
'Qian, Yin'
'Yao, Wan-Wan'
'Shao, Dong-Sheng'
'Zhang, Jin'
'Ren, Xiao-Ming'

_publ_section_title
;
 Two Ongoing Magnetic Transitions Originating from Spin-Peierls
 Dimerization and Cation Orientation Transformation in an S = 1/2 Spin
 Chain System
;
_journal_name_full 'The Journal of Physical Chemistry C'
_journal_paper_doi 10.1021/acs.jpcc.1c04863
_journal_year 2021
_chemical_formula_sum 'C14 H14 N5 Ni S4'
_chemical_formula_weight 439.25
_space_group_IT_number 14
_space_group_name_Hall '-P 2ybc'
_space_group_name_H-M_alt 'P 1 21/c 1'
_symmetry_cell_setting monoclinic
_symmetry_space_group_name_H-M 'P 1 21/c 1'
_atom_sites_solution_hydrogens geom
_atom_sites_solution_primary direct
_atom_sites_solution_secondary difmap
_audit_creation_method SHELXL-97
_cell_angle_alpha 90.00
_cell_angle_beta 90.346(2)
_cell_angle_gamma 90.00
_cell_formula_units_Z 4
_cell_length_a 6.8750(4)
_cell_length_b 19.7127(12)
_cell_length_c 14.1318(8)
_cell_measurement_reflns_used 6675
_cell_measurement_temperature 223(2)
_cell_measurement_theta_max 27.00
_cell_measurement_theta_min 2.52
_cell_volume 1915.17(19)
_computing_structure_refinement 'SHELXL-97 (Sheldrick, 1997)'
_computing_structure_solution 'SHELXS-97 (Sheldrick, 1990)'
_diffrn_ambient_temperature 223(2)
_diffrn_measured_fraction_theta_full 0.992
_diffrn_measured_fraction_theta_max 0.992
_diffrn_measurement_device_type 'Bruker APEX-II CCD'
_diffrn_measurement_method '\f and \w scans'
_diffrn_radiation_monochromator graphite
_diffrn_radiation_source 'fine-focus sealed tube'
_diffrn_radiation_type MoK\a
_diffrn_radiation_wavelength 0.71073
_diffrn_reflns_av_R_equivalents 0.0533
_diffrn_reflns_av_sigmaI/netI 0.0638
_diffrn_reflns_limit_h_max 8
_diffrn_reflns_limit_h_min -8
_diffrn_reflns_limit_k_max 25
_diffrn_reflns_limit_k_min -20
_diffrn_reflns_limit_l_max 18
_diffrn_reflns_limit_l_min -18
_diffrn_reflns_number 18576
_diffrn_reflns_theta_full 27.58
_diffrn_reflns_theta_max 27.58
_diffrn_reflns_theta_min 2.52
_exptl_absorpt_coefficient_mu 1.455
_exptl_crystal_colour black
_exptl_crystal_density_diffrn 1.523
_exptl_crystal_density_method 'not measured'
_exptl_crystal_description plate
_exptl_crystal_F_000 900
_exptl_crystal_size_max 0.15
_exptl_crystal_size_mid 0.12
_exptl_crystal_size_min 0.08
_refine_diff_density_max 0.902
_refine_diff_density_min -0.525
_refine_diff_density_rms 0.094
_refine_ls_extinction_coef 0.0035(5)
_refine_ls_extinction_expression Fc^*^=kFc[1+0.001xFc^2^\l^3^/sin(2\q)]^-1/4^
_refine_ls_extinction_method SHELXL
_refine_ls_goodness_of_fit_ref 1.030
_refine_ls_hydrogen_treatment mixed
_refine_ls_matrix_type full
_refine_ls_number_parameters 220
_refine_ls_number_reflns 4400
_refine_ls_number_restraints 0
_refine_ls_restrained_S_all 1.030
_refine_ls_R_factor_all 0.1099
_refine_ls_R_factor_gt 0.0670
_refine_ls_shift/su_max 0.000
_refine_ls_shift/su_mean 0.000
_refine_ls_structure_factor_coef Fsqd
_refine_ls_weighting_details 'calc w=1/[\s^2^(Fo^2^)+(0.0213P)^2^+9.9313P] where P=(Fo^2^+2Fc^2^)/3'
_refine_ls_weighting_scheme calc
_refine_ls_wR_factor_gt 0.1332
_refine_ls_wR_factor_ref 0.1467
_reflns_number_gt 2923
_reflns_number_total 4400
_reflns_threshold_expression >2sigma(I)
_cod_data_source_file jp1c04863_si_002.cif
_cod_data_source_block 1
_cod_original_sg_symbol_H-M P2(1)/c
_cod_database_code 1564302

loop_
_symmetry_equiv_pos_as_xyz
'x, y, z'
'-x, y+1/2, -z+1/2'
'-x, -y, -z'
'x, -y-1/2, z-1/2'

loop_
_atom_site_label
_atom_site_type_symbol
_atom_site_fract_x
_atom_site_fract_y
_atom_site_fract_z
_atom_site_U_iso_or_equiv
_atom_site_adp_type
_atom_site_occupancy
_atom_site_symmetry_multiplicity
_atom_site_calc_flag
_atom_site_refinement_flags
_atom_site_disorder_assembly
_atom_site_disorder_group
Ni1 Ni 0.75861(10) 0.95204(3) 0.46126(5) 0.0366(2) Uani 1 1 d . . .
S1 S 0.7754(2) 0.84598(7) 0.42765(12) 0.0514(4) Uani 1 1 d . . .
S2 S 0.7636(2) 0.98123(7) 0.31469(11) 0.0463(4) Uani 1 1 d . . .
S3 S 0.7406(2) 0.92129(7) 0.60605(11) 0.0492(4) Uani 1 1 d . . .
S4 S 0.7461(2) 1.05775(6) 0.49728(10) 0.0391(3) Uani 1 1 d . . .
N1 N 0.8063(15) 0.7287(4) 0.2275(6) 0.130(3) Uani 1 1 d . . .
N2 N 0.7945(11) 0.9067(4) 0.0738(5) 0.093(2) Uani 1 1 d . . .
N3 N 0.7166(13) 0.9903(4) 0.8470(5) 0.105(3) Uani 1 1 d . . .
N4 N 0.7127(8) 1.1695(3) 0.7082(4) 0.0653(15) Uani 1 1 d . . .
N5 N 0.7248(9) 0.3469(3) 0.5855(5) 0.0714(18) Uani 1 1 d . . .
C1 C 0.7960(12) 0.7810(4) 0.2606(6) 0.077(2) Uani 1 1 d . . .
C2 C 0.7845(9) 0.8454(3) 0.3064(5) 0.0521(16) Uani 1 1 d . . .
C3 C 0.7784(9) 0.9045(3) 0.2554(5) 0.0523(15) Uani 1 1 d . . .
C4 C 0.7889(11) 0.9059(4) 0.1556(5) 0.0655(19) Uani 1 1 d . . .
C5 C 0.7198(11) 0.9941(4) 0.7667(5) 0.0656(19) Uani 1 1 d . . .
C6 C 0.7301(9) 0.9964(3) 0.6654(4) 0.0475(14) Uani 1 1 d . . .
C7 C 0.7323(8) 1.0567(3) 0.6178(4) 0.0416(13) Uani 1 1 d . . .
C8 C 0.7209(9) 1.1192(3) 0.6681(4) 0.0497(15) Uani 1 1 d . . .
C9 C 0.8834(12) 0.3027(4) 0.5529(6) 0.087(3) Uani 1 1 d . . .
H9A H 0.9067 0.2656 0.5978 0.104 Uiso 1 1 calc R . .
H9B H 1.0041 0.3285 0.5451 0.104 Uiso 1 1 calc R . .
C10 C 0.8104(16) 0.2753(5) 0.4576(7) 0.106(3) Uani 1 1 d . . .
H10A H 0.8681 0.3011 0.4055 0.128 Uiso 1 1 calc R . .
H10B H 0.8467 0.2275 0.4506 0.128 Uiso 1 1 calc R . .
C11 C 0.6003(16) 0.2824(7) 0.4560(7) 0.127(4) Uani 1 1 d . . .
H11A H 0.5376 0.2385 0.4450 0.152 Uiso 1 1 calc R . .
H11B H 0.5594 0.3140 0.4062 0.152 Uiso 1 1 calc R . .
C12 C 0.5486(12) 0.3100(5) 0.5530(7) 0.095(3) Uani 1 1 d . . .
H12A H 0.4369 0.3407 0.5488 0.113 Uiso 1 1 calc R . .
H12B H 0.5172 0.2730 0.5966 0.113 Uiso 1 1 calc R . .
C13 C 0.7439(16) 0.4156(4) 0.5441(9) 0.141(5) Uani 1 1 d . . .
H13A H 0.8756 0.4320 0.5538 0.212 Uiso 1 1 calc R . .
H13B H 0.6531 0.4461 0.5745 0.212 Uiso 1 1 calc R . .
H13C H 0.7156 0.4136 0.4768 0.212 Uiso 1 1 calc R . .
C14 C 0.7250(16) 0.3511(5) 0.6931(7) 0.115(4) Uani 1 1 d . . .
H14A H 0.7152 0.3058 0.7194 0.172 Uiso 1 1 calc R . .
H14B H 0.6152 0.3781 0.7137 0.172 Uiso 1 1 calc R . .
H14C H 0.8450 0.3721 0.7147 0.172 Uiso 1 1 calc R . .

loop_
_atom_site_aniso_label
_atom_site_aniso_U_11
_atom_site_aniso_U_22
_atom_site_aniso_U_33
_atom_site_aniso_U_23
_atom_site_aniso_U_13
_atom_site_aniso_U_12
Ni1 0.0299(4) 0.0318(4) 0.0482(4) 0.0024(3) 0.0009(3) 0.0006(3)
S1 0.0555(10) 0.0343(7) 0.0643(10) -0.0012(7) -0.0008(8) 0.0013(7)
S2 0.0469(9) 0.0420(8) 0.0500(9) 0.0034(7) 0.0019(7) 0.0020(6)
S3 0.0555(10) 0.0364(7) 0.0556(9) 0.0090(7) 0.0021(7) 0.0018(7)
S4 0.0370(8) 0.0322(7) 0.0479(8) 0.0034(6) 0.0005(6) -0.0003(5)
N1 0.187(10) 0.068(5) 0.134(7) -0.050(5) -0.020(6) -0.002(5)
N2 0.113(6) 0.099(5) 0.066(4) -0.011(4) -0.011(4) 0.011(4)
N3 0.153(8) 0.113(6) 0.049(4) 0.007(4) -0.003(4) -0.023(5)
N4 0.063(4) 0.062(4) 0.071(4) -0.012(3) -0.001(3) 0.003(3)
N5 0.057(4) 0.046(3) 0.111(5) 0.014(3) 0.016(3) 0.008(3)
C1 0.083(6) 0.059(4) 0.087(6) -0.014(4) -0.009(4) -0.001(4)
C2 0.042(4) 0.036(3) 0.078(4) -0.009(3) -0.002(3) 0.002(3)
C3 0.046(4) 0.053(4) 0.058(4) -0.004(3) -0.003(3) 0.002(3)
C4 0.069(5) 0.072(5) 0.055(4) -0.011(4) -0.003(4) 0.004(4)
C5 0.079(5) 0.064(4) 0.054(5) 0.005(4) -0.006(4) -0.011(4)
C6 0.040(3) 0.054(3) 0.049(4) 0.006(3) -0.001(3) -0.005(3)
C7 0.029(3) 0.042(3) 0.053(3) -0.001(3) -0.002(2) -0.006(2)
C8 0.047(4) 0.047(4) 0.055(4) 0.001(3) -0.001(3) -0.001(3)
C9 0.070(5) 0.084(6) 0.107(7) 0.026(5) 0.011(5) 0.028(4)
C10 0.121(9) 0.115(8) 0.083(7) -0.005(6) -0.003(6) 0.029(7)
C11 0.104(9) 0.200(13) 0.077(7) 0.003(7) 0.001(6) -0.038(8)
C12 0.068(6) 0.107(7) 0.109(7) 0.025(6) 0.003(5) -0.005(5)
C13 0.118(9) 0.053(5) 0.254(15) 0.059(7) 0.041(9) 0.009(5)
C14 0.163(10) 0.084(6) 0.097(7) -0.032(6) -0.005(7) 0.024(6)

loop_
_atom_type_symbol
_atom_type_description
_atom_type_scat_dispersion_real
_atom_type_scat_dispersion_imag
_atom_type_scat_source
C C 0.0033 0.0016 'International Tables Vol C Tables 4.2.6.8 and 6.1.1.4'
H H 0.0000 0.0000 'International Tables Vol C Tables 4.2.6.8 and 6.1.1.4'
N N 0.0061 0.0033 'International Tables Vol C Tables 4.2.6.8 and 6.1.1.4'
S S 0.1246 0.1234 'International Tables Vol C Tables 4.2.6.8 and 6.1.1.4'
Ni Ni 0.3393 1.1124 'International Tables Vol C Tables 4.2.6.8 and 6.1.1.4'

loop_
_geom_angle_atom_site_label_1
_geom_angle_atom_site_label_2
_geom_angle_atom_site_label_3
_geom_angle
_geom_angle_site_symmetry_1
_geom_angle_site_symmetry_3
_geom_angle_publ_flag
S3 Ni1 S4 92.62(6) . . ?
S3 Ni1 S1 86.51(7) . . ?
S4 Ni1 S1 178.79(8) . . ?
S3 Ni1 S2 177.39(7) . . ?
S4 Ni1 S2 88.26(6) . . ?
S1 Ni1 S2 92.65(7) . . ?
C2 S1 Ni1 103.3(2) . . ?
C3 S2 Ni1 103.5(2) . . ?
C6 S3 Ni1 103.2(2) . . ?
C7 S4 Ni1 103.13(19) . . ?
C9 N5 C13 110.5(7) . . ?
C9 N5 C12 102.6(7) . . ?
C13 N5 C12 113.6(7) . . ?
C9 N5 C14 110.4(6) . . ?
C13 N5 C14 110.2(8) . . ?
C12 N5 C14 109.3(7) . . ?
N1 C1 C2 177.4(10) . . ?
C3 C2 C1 121.3(7) . . ?
C3 C2 S1 121.3(5) . . ?
C1 C2 S1 117.5(5) . . ?
C2 C3 C4 122.7(6) . . ?
C2 C3 S2 119.3(5) . . ?
C4 C3 S2 118.0(5) . . ?
N2 C4 C3 178.9(9) . . ?
N3 C5 C6 177.4(9) . . ?
C7 C6 C5 121.4(6) . . ?
C7 C6 S3 120.9(5) . . ?
C5 C6 S3 117.8(5) . . ?
C6 C7 C8 120.4(5) . . ?
C6 C7 S4 120.2(5) . . ?
C8 C7 S4 119.4(4) . . ?
N4 C8 C7 179.6(8) . . ?
N5 C9 C10 104.1(7) . . ?
C11 C10 C9 107.5(8) . . ?
C10 C11 C12 105.0(8) . . ?
N5 C12 C11 105.0(7) . . ?

loop_
_geom_bond_atom_site_label_1
_geom_bond_atom_site_label_2
_geom_bond_distance
_geom_bond_site_symmetry_2
_geom_bond_publ_flag
Ni1 S3 2.1383(17) . ?
Ni1 S4 2.1469(15) . ?
Ni1 S1 2.1474(16) . ?
Ni1 S2 2.1503(17) . ?
S1 C2 1.714(7) . ?
S2 C3 1.732(6) . ?
S3 C6 1.704(6) . ?
S4 C7 1.706(6) . ?
N1 C1 1.134(9) . ?
N2 C4 1.157(9) . ?
N3 C5 1.137(9) . ?
N4 C8 1.143(7) . ?
N5 C9 1.473(9) . ?
N5 C13 1.481(9) . ?
N5 C12 1.483(10) . ?
N5 C14 1.522(10) . ?
C1 C2 1.428(9) . ?
C2 C3 1.371(8) . ?
C3 C4 1.413(9) . ?
C5 C6 1.435(9) . ?
C6 C7 1.366(8) . ?
C7 C8 1.425(8) . ?
C9 C10 1.532(12) . ?
C10 C11 1.451(13) . ?
C11 C12 1.519(12) . ?
